data_7107725
loop_
_publ_author_name
'Atsushi Wada'
'Qisheng Zhang'
'Takuma Yasuda'
'Isao Takasu'
'Shintaro Enomoto'
'Chihaya Adachi'

_publ_section_title
;
 Efficient luminescence from a copper(I) complex doped in organic
 light-emitting diodes by suppressing C-H vibrational quenching
;
_journal_name_full Chem.Commun.
_journal_page_first 5340
_journal_paper_doi 10.1039/c2cc31509b
_journal_volume 48
_journal_year 2012
_chemical_formula_sum 'C48.5 H37.5 B Cl7.5 Cu F4 N5 O P2'
_chemical_formula_weight 1184.50
_space_group_crystal_system triclinic
_space_group_IT_number 2
_space_group_name_Hall '-P 1'
_space_group_name_H-M_alt 'P -1'
_symmetry_space_group_name_Hall '-P 1'
_symmetry_space_group_name_H-M 'P -1'
_atom_sites_solution_hydrogens geom
_atom_sites_solution_primary direct
_atom_sites_solution_secondary difmap
_audit_creation_method 'APEX2 v2010.1-2'
_cell_angle_alpha 75.276(2)
_cell_angle_beta 75.775(2)
_cell_angle_gamma 70.909(2)
_cell_formula_units_Z 2
_cell_length_a 12.8817(4)
_cell_length_b 13.9178(5)
_cell_length_c 16.2162(6)
_cell_measurement_temperature 268
_cell_volume 2614.81(16)
_computing_structure_refinement 'SHELXL-97 (Sheldrick, 2008)'
_computing_structure_solution 'SHELXS-97 (Sheldrick, 2008)'
_diffrn_ambient_temperature 268
_diffrn_measured_fraction_theta_full 0.969
_diffrn_measured_fraction_theta_max 0.969
_diffrn_measurement_device_type 'Bruker SMART CCD'
_diffrn_measurement_method 'phi and omega scans'
_diffrn_radiation_monochromator Graphite
_diffrn_radiation_source 'rotating anode'
_diffrn_radiation_type MoK\a
_diffrn_radiation_wavelength 0.71073
_diffrn_reflns_av_R_equivalents 0.0405
_diffrn_reflns_av_sigmaI/netI 0.0598
_diffrn_reflns_limit_h_max 15
_diffrn_reflns_limit_h_min -13
_diffrn_reflns_limit_k_max 16
_diffrn_reflns_limit_k_min -16
_diffrn_reflns_limit_l_max 19
_diffrn_reflns_limit_l_min -19
_diffrn_reflns_number 24876
_diffrn_reflns_theta_full 25.14
_diffrn_reflns_theta_max 25.14
_diffrn_reflns_theta_min 1.32
_exptl_absorpt_coefficient_mu 0.919
_exptl_absorpt_correction_T_max 0.81
_exptl_absorpt_correction_T_min 0.71
_exptl_absorpt_correction_type multi-scan
_exptl_absorpt_process_details 'SADABS Bruker AXS (2008)'
_exptl_crystal_colour colorless
_exptl_crystal_density_diffrn 1.504
_exptl_crystal_density_method 'not measured'
_exptl_crystal_description prism
_exptl_crystal_F_000 1198
_exptl_crystal_size_max 0.40
_exptl_crystal_size_mid 0.25
_exptl_crystal_size_min 0.24
_refine_diff_density_max 0.978
_refine_diff_density_min -0.783
_refine_ls_extinction_method none
_refine_ls_goodness_of_fit_ref 0.980
_refine_ls_hydrogen_treatment constr
_refine_ls_matrix_type full
_refine_ls_number_parameters 714
_refine_ls_number_reflns 9080
_refine_ls_number_restraints 327
_refine_ls_restrained_S_all 1.035
_refine_ls_R_factor_all 0.1192
_refine_ls_R_factor_gt 0.0815
_refine_ls_shift/su_max 0.005
_refine_ls_shift/su_mean 0.000
_refine_ls_structure_factor_coef Fsqd
_refine_ls_weighting_details 'calc w=1/[\s^2^(Fo^2^)+(0.0300P)^2^+20.0000P] where P=(Fo^2^+2Fc^2^)/3'
_refine_ls_weighting_scheme calc
_refine_ls_wR_factor_gt 0.1762
_refine_ls_wR_factor_ref 0.1987
_reflns_number_gt 6371
_reflns_number_total 9080
_reflns_threshold_expression >2sigma(I)
_cod_data_source_file c2cc31509b.txt
_cod_data_source_block I
_cod_original_formula_sum 'C48.50 H37.50 B Cl7.50 Cu F4 N5 O P2'
_cod_database_code 7107725

loop_
_space_group_symop_operation_xyz
'x, y, z'
'-x, -y, -z'

loop_
_atom_site_type_symbol
_atom_site_label
_atom_site_fract_x
_atom_site_fract_y
_atom_site_fract_z
_atom_site_U_iso_or_equiv
_atom_site_adp_type
_atom_site_calc_flag
_atom_site_refinement_flags
_atom_site_occupancy
_atom_site_disorder_assembly
_atom_site_disorder_group
C C49 -0.0234(16) 0.4824(16) 0.0314(13) 0.141(10) Uani d PDU 0.5 A -1
H H49 -0.07 0.4366 0.0627 0.169 Uiso calc PR 0.5 A -1
Cl Cl7 0.0009(8) 0.5386(9) 0.1063(5) 0.166(4) Uani d PDU 0.5 A -1
Cl Cl8 0.0926(14) 0.4120(13) -0.0192(13) 0.264(9) Uani d PDU 0.5 A -1
Cl Cl9 -0.0999(12) 0.5816(13) -0.0342(9) 0.198(7) Uani d PDU 0.5 A -1
C C48 0.742(2) 0.0761(19) 0.8033(14) 0.151(11) Uani d PDU 0.479(8) B -2
H H48 0.7988 0.0298 0.8368 0.181 Uiso calc PR 0.479(8) B -2
Cl Cl4 0.8030(13) 0.1438(10) 0.7101(8) 0.198(7) Uani d PDU 0.479(8) B -2
Cl Cl5 0.6497(14) 0.1665(13) 0.8625(10) 0.300(9) Uani d PDU 0.479(8) B -2
Cl Cl6 0.6670(10) 0.0077(6) 0.7835(6) 0.149(4) Uani d PDU 0.479(8) B -2
C C48A 0.7221(7) 0.1075(6) 0.7967(5) 0.211(15) Uani d PDU 0.521(8) B -3
H H48A 0.7036 0.1561 0.8361 0.253 Uiso calc PR 0.521(8) B -3
Cl Cl6A 0.5959(7) 0.0788(6) 0.8383(5) 0.213(7) Uani d PRDU 0.521(8) B -3
Cl Cl5A 0.8188(7) 0.0283(6) 0.8494(5) 0.302(8) Uani d PRDU 0.521(8) B -3
Cl Cl4A 0.7295(7) 0.1938(6) 0.7188(5) 0.193(6) Uani d PRDU 0.521(8) B -3
C C47 0.824(2) 0.873(2) 0.071(3) 0.127(14) Uani d PDU 0.41(3) C -4
H H47 0.8635 0.8383 0.022 0.152 Uiso calc PR 0.41(3) C -4
Cl Cl1 0.696(2) 0.944(3) 0.050(3) 0.225(12) Uani d PDU 0.41(3) C -4
Cl Cl2 0.8953(12) 0.9515(8) 0.0759(10) 0.098(5) Uani d PDU 0.41(3) C -4
Cl Cl3 0.823(3) 0.779(3) 0.162(3) 0.264(15) Uani d PDU 0.41(3) C -4
C C47A 0.838(2) 0.843(2) 0.097(2) 0.24(3) Uani d PD 0.59(3) C -5
H H47A 0.8877 0.7972 0.0577 0.284 Uiso calc PR 0.59(3) C -5
Cl Cl2A 0.8701(19) 0.9554(15) 0.0765(15) 0.257(11) Uani d PD 0.59(3) C -5
Cl Cl3A 0.8503(15) 0.788(2) 0.2020(16) 0.274(13) Uani d PD 0.59(3) C -5
Cl Cl1A 0.7005(16) 0.862(2) 0.0932(10) 0.206(9) Uani d PD 0.59(3) C -5
B B1 0.9866(13) 0.2000(13) 0.2033(12) 0.100(4) Uani d . 1.0 . .
C C1 0.7231(5) 0.4387(5) 0.8674(4) 0.0431(16) Uani d . 1.0 . .
C C2 0.7927(7) 0.3535(6) 0.8352(6) 0.068(2) Uani d . 1.0 . .
H H2 0.8014 0.3526 0.7767 0.081 Uiso calc R 1.0 . .
C C3 0.8502(8) 0.2690(7) 0.8882(7) 0.087(3) Uani d . 1.0 . .
H H3 0.8948 0.2105 0.8658 0.104 Uiso calc R 1.0 . .
C C4 0.8417(8) 0.2710(8) 0.9735(6) 0.079(3) Uani d . 1.0 . .
H H4 0.8818 0.2144 1.0087 0.094 Uiso calc R 1.0 . .
C C5 0.7755(7) 0.3546(7) 1.0065(5) 0.065(2) Uani d . 1.0 . .
H H5 0.7704 0.3555 1.0645 0.078 Uiso calc R 1.0 . .
C C6 0.7149(6) 0.4391(6) 0.9547(5) 0.0531(19) Uani d . 1.0 . .
H H6 0.6686 0.4962 0.9782 0.064 Uiso calc R 1.0 . .
C C7 0.6042(5) 0.6538(5) 0.8536(4) 0.0393(15) Uani d . 1.0 . .
C C8 0.4966(6) 0.6911(6) 0.8975(4) 0.0482(17) Uani d . 1.0 . .
H H8 0.4417 0.6606 0.8989 0.058 Uiso calc R 1.0 . .
C C9 0.4712(7) 0.7729(6) 0.9388(5) 0.061(2) Uani d . 1.0 . .
H H9 0.3987 0.7983 0.9671 0.074 Uiso calc R 1.0 . .
C C10 0.5517(8) 0.8174(7) 0.9387(6) 0.069(2) Uani d . 1.0 . .
H H10 0.5338 0.8728 0.9666 0.083 Uiso calc R 1.0 . .
C C11 0.6596(8) 0.7795(7) 0.8968(6) 0.069(2) Uani d . 1.0 . .
H H11 0.715 0.8084 0.8975 0.083 Uiso calc R 1.0 . .
C C12 0.6844(6) 0.6996(6) 0.8546(5) 0.0521(18) Uani d . 1.0 . .
H H12 0.7569 0.6752 0.8257 0.063 Uiso calc R 1.0 . .
C C13 0.5198(5) 0.8062(5) 0.6560(4) 0.0359(14) Uani d . 1.0 . .
C C14 0.4445(5) 0.7484(5) 0.6923(4) 0.0377(15) Uani d . 1.0 . .
C C15 0.3410(5) 0.7892(6) 0.7398(5) 0.0493(18) Uani d . 1.0 . .
H H15 0.2904 0.7503 0.7616 0.059 Uiso calc R 1.0 . .
C C16 0.3142(6) 0.8885(6) 0.7544(5) 0.061(2) Uani d . 1.0 . .
H H16 0.2452 0.9164 0.7868 0.073 Uiso calc R 1.0 . .
C C17 0.3877(6) 0.9462(6) 0.7216(5) 0.058(2) Uani d . 1.0 . .
H H17 0.3694 1.0127 0.7326 0.07 Uiso calc R 1.0 . .
C C18 0.4901(6) 0.9057(5) 0.6718(5) 0.0464(17) Uani d . 1.0 . .
H H18 0.5393 0.9459 0.6488 0.056 Uiso calc R 1.0 . .
C C19 0.5174(5) 0.5158(5) 0.8010(4) 0.0369(15) Uani d . 1.0 . .
C C20 0.4877(6) 0.4346(5) 0.8626(4) 0.0463(17) Uani d . 1.0 . .
H H20 0.534 0.3959 0.9025 0.056 Uiso calc R 1.0 . .
C C21 0.3908(6) 0.4106(6) 0.8655(5) 0.0533(19) Uani d . 1.0 . .
H H21 0.3716 0.3568 0.9077 0.064 Uiso calc R 1.0 . .
C C22 0.3224(6) 0.4664(6) 0.8058(5) 0.0528(19) Uani d . 1.0 . .
H H22 0.2571 0.4502 0.8079 0.063 Uiso calc R 1.0 . .
C C23 0.3505(5) 0.5459(6) 0.7433(5) 0.0461(17) Uani d . 1.0 . .
H H23 0.3049 0.5829 0.7026 0.055 Uiso calc R 1.0 . .
C C24 0.4464(5) 0.5705(5) 0.7411(4) 0.0367(15) Uani d . 1.0 . .
C C25 0.6056(5) 0.7499(5) 0.4913(4) 0.0371(15) Uani d . 1.0 . .
C C26 0.5105(6) 0.8231(6) 0.4645(5) 0.0488(17) Uani d . 1.0 . .
H H26 0.4659 0.8711 0.4987 0.059 Uiso calc R 1.0 . .
C C27 0.4828(7) 0.8244(6) 0.3875(5) 0.060(2) Uani d . 1.0 . .
H H27 0.419 0.873 0.3701 0.072 Uiso calc R 1.0 . .
C C28 0.5486(7) 0.7542(7) 0.3360(5) 0.068(2) Uani d . 1.0 . .
H H28 0.5298 0.7557 0.2837 0.081 Uiso calc R 1.0 . .
C C29 0.6420(7) 0.6822(7) 0.3621(5) 0.060(2) Uani d . 1.0 . .
H H29 0.6864 0.6347 0.3274 0.072 Uiso calc R 1.0 . .
C C30 0.6705(5) 0.6794(5) 0.4390(4) 0.0436(16) Uani d . 1.0 . .
H H30 0.7339 0.6299 0.4561 0.052 Uiso calc R 1.0 . .
C C31 0.7261(5) 0.8453(5) 0.5580(5) 0.0414(16) Uani d . 1.0 . .
C C32 0.7804(6) 0.8562(6) 0.6178(5) 0.0532(19) Uani d . 1.0 . .
H H32 0.7754 0.8156 0.6731 0.064 Uiso calc R 1.0 . .
C C33 0.8410(7) 0.9259(6) 0.5962(7) 0.070(2) Uani d . 1.0 . .
H H33 0.8762 0.933 0.6371 0.084 Uiso calc R 1.0 . .
C C34 0.8505(7) 0.9854(6) 0.5151(8) 0.077(3) Uani d . 1.0 . .
H H34 0.892 1.0327 0.5007 0.092 Uiso calc R 1.0 . .
C C35 0.7985(7) 0.9751(7) 0.4552(7) 0.078(3) Uani d . 1.0 . .
H H35 0.8052 1.0151 0.3997 0.093 Uiso calc R 1.0 . .
C C36 0.7359(6) 0.9054(6) 0.4764(5) 0.056(2) Uani d . 1.0 . .
H H36 0.7004 0.8991 0.4353 0.067 Uiso calc R 1.0 . .
C C37 0.9812(5) 0.4938(5) 0.6440(5) 0.0440(17) Uani d . 1.0 . .
C C38 0.9411(5) 0.4336(5) 0.6030(4) 0.0393(15) Uani d . 1.0 . .
C C39 1.0141(6) 0.3484(6) 0.5688(5) 0.057(2) Uani d . 1.0 . .
H H39 1.089 0.3278 0.5735 0.069 Uiso calc R 1.0 . .
C C40 0.9761(6) 0.2958(6) 0.5288(6) 0.062(2) Uani d . 1.0 . .
H H40 1.0247 0.2394 0.5053 0.074 Uiso calc R 1.0 . .
C C41 0.8621(6) 0.3273(5) 0.5232(5) 0.0486(18) Uani d . 1.0 . .
C C42 0.8160(8) 0.2784(6) 0.4813(5) 0.062(2) Uani d . 1.0 . .
H H42 0.8625 0.2247 0.4536 0.074 Uiso calc R 1.0 . .
C C43 0.7055(8) 0.3080(6) 0.4806(6) 0.067(2) Uani d . 1.0 . .
H H43 0.6761 0.2747 0.4527 0.08 Uiso calc R 1.0 . .
C C44 0.6350(7) 0.3890(6) 0.5220(6) 0.061(2) Uani d . 1.0 . .
H H44 0.5587 0.4081 0.5223 0.073 Uiso calc R 1.0 . .
C C45 0.6760(6) 0.4403(5) 0.5617(5) 0.0470(17) Uani d . 1.0 . .
H H45 0.6279 0.4942 0.5884 0.056 Uiso calc R 1.0 . .
C C46 0.7910(5) 0.4117(5) 0.5624(4) 0.0383(15) Uani d . 1.0 . .
Cu Cu1 0.73979(6) 0.59046(6) 0.65971(5) 0.0379(2) Uani d . 1.0 . .
F F1 0.9567(11) 0.1335(10) 0.2697(9) 0.262(8) Uani d . 1.0 . .
F F2 0.9017(6) 0.2853(9) 0.1853(6) 0.182(4) Uani d . 1.0 . .
F F3 1.0692(4) 0.2287(4) 0.2210(4) 0.0828(15) Uani d . 1.0 . .
F F4 1.0202(13) 0.1673(11) 0.1310(10) 0.282(8) Uani d . 1.0 . .
N N1 0.8323(4) 0.4657(4) 0.6007(3) 0.0365(12) Uani d . 1.0 . .
N N2 0.9135(4) 0.5767(4) 0.6747(4) 0.0430(13) Uani d . 1.0 . .
N N3 0.9851(5) 0.6061(5) 0.7029(4) 0.0550(16) Uani d . 1.0 . .
H H3A 0.9653 0.6587 0.7276 0.066 Uiso calc R 1.0 . .
N N4 1.0883(5) 0.5475(6) 0.6895(5) 0.072(2) Uani d . 1.0 . .
N N5 1.0875(5) 0.4754(6) 0.6510(5) 0.0661(19) Uani d . 1.0 . .
O O1 0.4772(3) 0.6480(3) 0.6750(3) 0.0375(10) Uani d . 1.0 . .
P P1 0.64643(13) 0.54808(13) 0.79537(11) 0.0352(4) Uani d . 1.0 . .
P P2 0.65083(13) 0.74627(12) 0.59014(11) 0.0337(4) Uani d . 1.0 . .

loop_
_atom_site_aniso_label
_atom_site_aniso_U_11
_atom_site_aniso_U_22
_atom_site_aniso_U_33
_atom_site_aniso_U_12
_atom_site_aniso_U_13
_atom_site_aniso_U_23
C49 0.086(16) 0.16(2) 0.17(2) -0.059(15) -0.019(15) 0.013(18)
Cl7 0.155(7) 0.251(11) 0.118(6) -0.128(8) -0.027(6) 0.015(7)
Cl8 0.210(15) 0.218(14) 0.293(18) -0.056(12) 0.105(13) -0.074(15)
Cl9 0.161(10) 0.251(14) 0.183(11) -0.083(10) -0.116(10) 0.073(10)
C48 0.158(19) 0.19(2) 0.115(17) -0.050(18) -0.071(15) -0.006(16)
Cl4 0.300(16) 0.140(8) 0.141(8) -0.097(10) 0.055(9) -0.048(7)
Cl5 0.345(17) 0.378(18) 0.273(14) -0.209(14) 0.098(12) -0.237(14)
Cl6 0.216(10) 0.102(6) 0.120(6) -0.052(6) -0.027(6) -0.002(5)
C48A 0.21(2) 0.24(2) 0.18(2) -0.078(19) -0.022(19) -0.015(19)
Cl6A 0.186(10) 0.224(13) 0.195(11) -0.081(9) -0.049(8) 0.065(10)
Cl5A 0.264(13) 0.197(11) 0.47(2) -0.043(10) -0.242(14) 0.038(12)
Cl4A 0.268(13) 0.265(14) 0.120(8) -0.197(12) -0.090(8) 0.052(8)
C47 0.15(2) 0.11(2) 0.16(2) -0.037(17) -0.028(19) -0.082(18)
Cl1 0.164(14) 0.23(2) 0.30(2) 0.016(13) -0.093(15) -0.131(17)
Cl2 0.074(6) 0.065(6) 0.135(9) 0.003(4) -0.013(5) -0.018(6)
Cl3 0.27(2) 0.24(2) 0.30(3) -0.165(19) 0.002(18) -0.026(18)
C47A 0.14(3) 0.12(3) 0.37(7) -0.07(2) 0.14(4) -0.04(3)
Cl2A 0.192(15) 0.249(18) 0.35(2) -0.092(12) 0.085(14) -0.181(18)
Cl3A 0.146(11) 0.33(2) 0.237(18) -0.051(11) 0.041(11) 0.042(15)
Cl1A 0.183(12) 0.31(2) 0.192(11) -0.141(14) -0.008(8) -0.084(13)
B1 0.092(10) 0.103(11) 0.130(13) -0.029(9) -0.053(9) -0.028(10)
C1 0.031(3) 0.054(4) 0.039(4) -0.011(3) -0.011(3) 0.003(3)
C2 0.069(5) 0.055(5) 0.058(5) 0.009(4) -0.018(4) -0.004(4)
C3 0.082(7) 0.066(6) 0.085(7) 0.012(5) -0.020(6) -0.008(5)
C4 0.062(6) 0.075(6) 0.075(7) -0.005(5) -0.022(5) 0.019(5)
C5 0.050(5) 0.085(6) 0.052(5) -0.022(5) -0.022(4) 0.016(5)
C6 0.044(4) 0.067(5) 0.045(4) -0.017(4) -0.011(3) -0.001(4)
C7 0.035(3) 0.046(4) 0.036(4) -0.014(3) -0.008(3) 0.000(3)
C8 0.040(4) 0.055(5) 0.049(4) -0.014(3) -0.008(3) -0.010(4)
C9 0.050(5) 0.064(5) 0.062(5) -0.001(4) -0.006(4) -0.022(4)
C10 0.081(6) 0.059(5) 0.073(6) -0.016(5) -0.015(5) -0.026(5)
C11 0.069(6) 0.078(6) 0.077(6) -0.036(5) -0.014(5) -0.023(5)
C12 0.045(4) 0.056(5) 0.056(5) -0.017(4) -0.009(3) -0.008(4)
C13 0.030(3) 0.037(4) 0.036(3) -0.005(3) -0.009(3) 0.000(3)
C14 0.033(3) 0.042(4) 0.033(3) -0.003(3) -0.010(3) -0.005(3)
C15 0.030(3) 0.055(5) 0.051(4) -0.006(3) -0.003(3) -0.001(4)
C16 0.042(4) 0.063(5) 0.056(5) 0.006(4) 0.001(4) -0.009(4)
C17 0.054(5) 0.042(4) 0.067(5) 0.004(4) -0.008(4) -0.016(4)
C18 0.044(4) 0.035(4) 0.055(4) -0.005(3) -0.010(3) -0.005(3)
C19 0.034(3) 0.039(4) 0.036(3) -0.014(3) 0.001(3) -0.007(3)
C20 0.041(4) 0.052(4) 0.045(4) -0.015(3) -0.009(3) -0.005(3)
C21 0.059(5) 0.056(5) 0.049(4) -0.031(4) -0.004(4) -0.003(4)
C22 0.045(4) 0.067(5) 0.058(5) -0.031(4) -0.007(4) -0.015(4)
C23 0.035(4) 0.062(5) 0.047(4) -0.018(3) -0.014(3) -0.009(4)
C24 0.029(3) 0.042(4) 0.037(4) -0.008(3) -0.005(3) -0.007(3)
C25 0.029(3) 0.036(4) 0.044(4) -0.010(3) -0.009(3) -0.001(3)
C26 0.044(4) 0.053(4) 0.049(4) -0.011(3) -0.014(3) -0.006(3)
C27 0.055(5) 0.058(5) 0.067(5) -0.013(4) -0.032(4) 0.003(4)
C28 0.076(6) 0.086(6) 0.052(5) -0.029(5) -0.027(4) -0.009(5)
C29 0.055(5) 0.075(6) 0.053(5) -0.019(4) -0.008(4) -0.020(4)
C30 0.036(4) 0.047(4) 0.046(4) -0.009(3) -0.007(3) -0.008(3)
C31 0.028(3) 0.038(4) 0.057(4) -0.008(3) -0.008(3) -0.006(3)
C32 0.048(4) 0.047(4) 0.071(5) -0.015(4) -0.021(4) -0.010(4)
C33 0.061(5) 0.051(5) 0.109(8) -0.017(4) -0.033(5) -0.017(5)
C34 0.055(5) 0.040(5) 0.142(9) -0.025(4) -0.035(6) 0.004(5)
C35 0.063(6) 0.061(6) 0.102(7) -0.032(5) -0.025(5) 0.027(5)
C36 0.048(4) 0.051(5) 0.066(5) -0.023(4) -0.019(4) 0.012(4)
C37 0.024(3) 0.044(4) 0.053(4) 0.000(3) -0.009(3) -0.001(3)
C38 0.027(3) 0.035(4) 0.048(4) -0.005(3) -0.004(3) -0.002(3)
C39 0.029(4) 0.047(4) 0.085(6) 0.001(3) -0.004(4) -0.015(4)
C40 0.049(5) 0.050(5) 0.083(6) -0.011(4) 0.009(4) -0.029(4)
C41 0.054(4) 0.037(4) 0.051(4) -0.018(3) 0.001(3) -0.005(3)
C42 0.079(6) 0.042(4) 0.068(5) -0.026(4) -0.004(5) -0.014(4)
C43 0.089(7) 0.059(5) 0.070(6) -0.038(5) -0.023(5) -0.010(4)
C44 0.058(5) 0.055(5) 0.079(6) -0.029(4) -0.026(4) 0.003(4)
C45 0.041(4) 0.041(4) 0.059(5) -0.014(3) -0.013(3) -0.004(3)
C46 0.042(4) 0.030(3) 0.041(4) -0.014(3) -0.007(3) 0.001(3)
Cu1 0.0284(4) 0.0383(5) 0.0396(5) -0.0031(3) -0.0050(3) -0.0039(3)
F1 0.268(13) 0.307(15) 0.274(14) -0.228(13) -0.161(11) 0.138(12)
F2 0.083(5) 0.249(11) 0.197(9) -0.046(6) -0.061(6) 0.021(8)
F3 0.060(3) 0.100(4) 0.101(4) -0.019(3) -0.024(3) -0.034(3)
F4 0.368(19) 0.276(15) 0.289(15) -0.037(13) -0.164(14) -0.174(13)
N1 0.033(3) 0.037(3) 0.035(3) -0.010(2) -0.004(2) 0.001(2)
N2 0.025(3) 0.051(3) 0.056(4) -0.011(3) -0.013(2) -0.008(3)
N3 0.043(4) 0.063(4) 0.062(4) -0.014(3) -0.012(3) -0.018(3)
N4 0.040(4) 0.096(6) 0.085(5) -0.015(4) -0.016(4) -0.028(5)
N5 0.032(3) 0.078(5) 0.092(5) -0.004(3) -0.020(3) -0.030(4)
O1 0.026(2) 0.045(3) 0.038(2) -0.0100(19) -0.0039(18) -0.002(2)
P1 0.0274(8) 0.0420(10) 0.0333(9) -0.0095(7) -0.0063(7) -0.0011(7)
P2 0.0263(8) 0.0306(9) 0.0404(9) -0.0057(7) -0.0073(7) -0.0018(7)

loop_
_atom_type_symbol
_atom_type_description
_atom_type_scat_dispersion_real
_atom_type_scat_dispersion_imag
_atom_type_scat_source
C C 0.0033 0.0016 'International Tables Vol C Tables 4.2.6.8 and 6.1.1.4'
H H 0.0000 0.0000 'International Tables Vol C Tables 4.2.6.8 and 6.1.1.4'
B B 0.0013 0.0007 'International Tables Vol C Tables 4.2.6.8 and 6.1.1.4'
N N 0.0061 0.0033 'International Tables Vol C Tables 4.2.6.8 and 6.1.1.4'
O O 0.0106 0.0060 'International Tables Vol C Tables 4.2.6.8 and 6.1.1.4'
F F 0.0171 0.0103 'International Tables Vol C Tables 4.2.6.8 and 6.1.1.4'
P P 0.1023 0.0942 'International Tables Vol C Tables 4.2.6.8 and 6.1.1.4'
Cu Cu 0.3201 1.2651 'International Tables Vol C Tables 4.2.6.8 and 6.1.1.4'
Cl Cl 0.1484 0.1585 'International Tables Vol C Tables 4.2.6.8 and 6.1.1.4'

loop_
_geom_angle_atom_site_label_1
_geom_angle_atom_site_label_2
_geom_angle_atom_site_label_3
_geom_angle
Cl8 C49 Cl9 114.9(13)
Cl8 C49 Cl7 112.5(13)
Cl9 C49 Cl7 105.6(12)
Cl8 C49 H49 107.9
Cl9 C49 H49 107.9
Cl7 C49 H49 107.9
Cl6 C48 Cl5 107.2(14)
Cl6 C48 Cl4 112.9(13)
Cl5 C48 Cl4 107.0(14)
Cl6 C48 H48 109.9
Cl5 C48 H48 109.9
Cl4 C48 H48 109.9
Cl4A C48A Cl5A 130.0
Cl4A C48A Cl6A 119.3
Cl5A C48A Cl6A 110.7
Cl4A C48A H48A 90.8
Cl5A C48A H48A 90.8
Cl6A C48A H48A 90.8
Cl2 C47 Cl3 111.0(19)
Cl2 C47 Cl1 109.3(19)
Cl3 C47 Cl1 114.(2)
Cl2 C47 H47 107.4
Cl3 C47 H47 107.4
Cl1 C47 H47 107.4
Cl2A C47A Cl3A 107.(2)
Cl2A C47A Cl1A 111.6(18)
Cl3A C47A Cl1A 104.9(15)
Cl2A C47A H47A 111.1
Cl3A C47A H47A 111.1
Cl1A C47A H47A 111.1
F4 B1 F1 114.9(15)
F4 B1 F2 102.6(14)
F1 B1 F2 112.8(15)
F4 B1 F3 109.5(15)
F1 B1 F3 107.9(12)
F2 B1 F3 109.0(12)
C2 C1 C6 118.1(7)
C2 C1 P1 119.6(6)
C6 C1 P1 122.3(6)
C1 C2 C3 121.0(8)
C1 C2 H2 119.5
C3 C2 H2 119.5
C4 C3 C2 120.1(9)
C4 C3 H3 119.9
C2 C3 H3 119.9
C5 C4 C3 120.2(8)
C5 C4 H4 119.9
C3 C4 H4 119.9
C4 C5 C6 120.4(8)
C4 C5 H5 119.8
C6 C5 H5 119.8
C5 C6 C1 120.1(8)
C5 C6 H6 119.9
C1 C6 H6 119.9
C12 C7 C8 118.3(7)
C12 C7 P1 117.8(5)
C8 C7 P1 123.9(5)
C9 C8 C7 120.1(7)
C9 C8 H8 119.9
C7 C8 H8 119.9
C10 C9 C8 120.6(7)
C10 C9 H9 119.7
C8 C9 H9 119.7
C9 C10 C11 119.7(8)
C9 C10 H10 120.1
C11 C10 H10 120.1
C12 C11 C10 119.7(8)
C12 C11 H11 120.2
C10 C11 H11 120.2
C11 C12 C7 121.5(7)
C11 C12 H12 119.2
C7 C12 H12 119.2
C18 C13 C14 117.7(6)
C18 C13 P2 124.5(5)
C14 C13 P2 117.8(5)
C15 C14 C13 121.8(6)
C15 C14 O1 122.0(6)
C13 C14 O1 116.2(5)
C16 C15 C14 119.0(7)
C16 C15 H15 120.5
C14 C15 H15 120.5
C17 C16 C15 120.6(7)
C17 C16 H16 119.7
C15 C16 H16 119.7
C16 C17 C18 120.0(7)
C16 C17 H17 120.0
C18 C17 H17 120.0
C13 C18 C17 120.9(7)
C13 C18 H18 119.5
C17 C18 H18 119.5
C20 C19 C24 117.4(6)
C20 C19 P1 121.8(5)
C24 C19 P1 120.7(5)
C21 C20 C19 121.1(7)
C21 C20 H20 119.4
C19 C20 H20 119.4
C22 C21 C20 119.9(7)
C22 C21 H21 120.0
C20 C21 H21 120.0
C23 C22 C21 120.2(7)
C23 C22 H22 119.9
C21 C22 H22 119.9
C24 C23 C22 119.7(7)
C24 C23 H23 120.1
C22 C23 H23 120.1
C23 C24 O1 119.5(6)
C23 C24 C19 121.5(6)
O1 C24 C19 118.9(5)
C30 C25 C26 118.7(6)
C30 C25 P2 118.5(5)
C26 C25 P2 122.7(5)
C27 C26 C25 120.1(7)
C27 C26 H26 120.0
C25 C26 H26 120.0
C26 C27 C28 120.5(7)
C26 C27 H27 119.7
C28 C27 H27 119.7
C29 C28 C27 119.6(7)
C29 C28 H28 120.2
C27 C28 H28 120.2
C28 C29 C30 120.7(8)
C28 C29 H29 119.7
C30 C29 H29 119.7
C29 C30 C25 120.5(7)
C29 C30 H30 119.8
C25 C30 H30 119.8
C36 C31 C32 118.6(7)
C36 C31 P2 123.1(6)
C32 C31 P2 118.2(5)
C33 C32 C31 120.6(8)
C33 C32 H32 119.7
C31 C32 H32 119.7
C32 C33 C34 120.6(8)
C32 C33 H33 119.7
C34 C33 H33 119.7
C33 C34 C35 119.6(8)
C33 C34 H34 120.2
C35 C34 H34 120.2
C34 C35 C36 120.5(9)
C34 C35 H35 119.7
C36 C35 H35 119.7
C31 C36 C35 120.1(8)
C31 C36 H36 120.0
C35 C36 H36 120.0
N2 C37 N5 113.2(6)
N2 C37 C38 121.8(6)
N5 C37 C38 124.9(6)
N1 C38 C39 123.2(6)
N1 C38 C37 115.8(5)
C39 C38 C37 121.0(6)
C40 C39 C38 120.2(7)
C40 C39 H39 119.9
C38 C39 H39 119.9
C39 C40 C41 119.1(7)
C39 C40 H40 120.4
C41 C40 H40 120.4
C42 C41 C40 122.9(7)
C42 C41 C46 118.9(7)
C40 C41 C46 118.2(7)
C43 C42 C41 121.1(8)
C43 C42 H42 119.4
C41 C42 H42 119.4
C42 C43 C44 119.7(8)
C42 C43 H43 120.2
C44 C43 H43 120.2
C45 C44 C43 121.3(8)
C45 C44 H44 119.3
C43 C44 H44 119.3
C44 C45 C46 120.0(7)
C44 C45 H45 120.0
C46 C45 H45 120.0
N1 C46 C45 119.7(6)
N1 C46 C41 121.4(6)
C45 C46 C41 118.9(6)
N1 Cu1 P2 124.67(15)
N1 Cu1 N2 78.8(2)
P2 Cu1 N2 114.46(15)
N1 Cu1 P1 114.72(15)
P2 Cu1 P1 112.12(7)
N2 Cu1 P1 105.99(15)
C38 N1 C46 117.8(5)
C38 N1 Cu1 116.2(4)
C46 N1 Cu1 126.0(4)
C37 N2 N3 100.7(5)
C37 N2 Cu1 107.2(4)
N3 N2 Cu1 151.9(5)
N4 N3 N2 113.9(6)
N4 N3 H3A 123.0
N2 N3 H3A 123.0
N3 N4 N5 106.4(6)
N4 N5 C37 105.8(6)
C24 O1 C14 117.6(5)
C7 P1 C1 103.7(3)
C7 P1 C19 105.0(3)
C1 P1 C19 103.7(3)
C7 P1 Cu1 111.4(2)
C1 P1 Cu1 116.5(2)
C19 P1 Cu1 115.2(2)
C25 P2 C13 101.9(3)
C25 P2 C31 103.6(3)
C13 P2 C31 103.9(3)
C25 P2 Cu1 117.2(2)
C13 P2 Cu1 112.1(2)
C31 P2 Cu1 116.4(2)

loop_
_geom_bond_atom_site_label_1
_geom_bond_atom_site_label_2
_geom_bond_distance
B1 F1 1.299(18)
B1 F2 1.349(16)
B1 F3 1.364(13)
B1 F4 1.289(18)
C10 C11 1.381(12)
C10 H10 0.93
C11 C12 1.363(11)
C11 H11 0.93
C12 H12 0.93
C13 C14 1.388(9)
C13 C18 1.384(9)
C13 P2 1.825(6)
C14 C15 1.384(9)
C14 O1 1.401(7)
C15 C16 1.377(10)
C15 H15 0.93
C16 C17 1.364(11)
C16 H16 0.93
C17 C18 1.390(10)
C17 H17 0.93
C18 H18 0.93
C19 C20 1.394(9)
C19 C24 1.401(9)
C19 P1 1.835(6)
C1 C2 1.368(10)
C1 C6 1.396(9)
C1 P1 1.827(7)
C20 C21 1.382(10)
C20 H20 0.93
C21 C22 1.380(10)
C21 H21 0.93
C22 C23 1.377(10)
C22 H22 0.93
C23 C24 1.375(9)
C23 H23 0.93
C24 O1 1.398(7)
C25 C26 1.395(9)
C25 C30 1.385(9)
C25 P2 1.819(7)
C26 C27 1.376(10)
C26 H26 0.93
C27 C28 1.376(11)
C27 H27 0.93
C28 C29 1.371(11)
C28 H28 0.93
C29 C30 1.372(10)
C29 H29 0.93
C2 C3 1.377(11)
C2 H2 0.93
C30 H30 0.93
C31 C32 1.390(10)
C31 C36 1.376(10)
C31 P2 1.837(7)
C32 C33 1.365(11)
C32 H32 0.93
C33 C34 1.366(13)
C33 H33 0.93
C34 C35 1.367(13)
C34 H34 0.93
C35 C36 1.384(11)
C35 H35 0.93
C36 H36 0.93
C37 C38 1.465(10)
C37 N2 1.327(8)
C37 N5 1.337(8)
C38 C39 1.395(9)
C38 N1 1.331(8)
C39 C40 1.352(11)
C39 H39 0.93
C3 C4 1.367(13)
C3 H3 0.93
C40 C41 1.408(10)
C40 H40 0.93
C41 C42 1.406(10)
C41 C46 1.418(9)
C42 C43 1.348(12)
C42 H42 0.93
C43 C44 1.401(11)
C43 H43 0.93
C44 C45 1.360(10)
C44 H44 0.93
C45 C46 1.404(9)
C45 H45 0.93
C46 N1 1.378(8)
C47A Cl1A 1.717(19)
C47A Cl2A 1.68(2)
C47A Cl3A 1.70(2)
C47A H47A 0.98
C47 Cl1 1.69(2)
C47 Cl2 1.66(2)
C47 Cl3 1.70(2)
C47 H47 0.98
C48A Cl4A 1.5147
C48A Cl5A 1.6251
C48A Cl6A 1.733
C48A H48A 0.98
C48 Cl4 1.724(19)
C48 Cl5 1.73(2)
C48 Cl6 1.685(19)
C48 H48 0.98
C49 Cl7 1.737(19)
C49 Cl8 1.647(18)
C49 Cl9 1.699(19)
C49 H49 0.98
C4 C5 1.346(12)
C4 H4 0.93
C5 C6 1.385(10)
C5 H5 0.93
C6 H6 0.93
C7 C12 1.384(9)
C7 C8 1.388(9)
C7 P1 1.812(7)
C8 C9 1.374(10)
C8 H8 0.93
C9 C10 1.370(11)
C9 H9 0.93
Cu1 N1 2.069(5)
Cu1 N2 2.251(5)
Cu1 P1 2.2668(18)
Cu1 P2 2.2482(17)
N2 N3 1.332(8)
N3 H3A 0.86
N3 N4 1.311(8)
N4 N5 1.313(9)
